data_4025806
loop_
_publ_author_name
'Paul M. Alvey'
'Joseph J. Reczek'
'Vincent Lynch'
'Brent L. Iverson'

_publ_section_title
;
 A Systematic Study of Thermochromic Aromatic Donor-Acceptor Materials
;
_journal_name_full 'Journal of Organic Chemistry'
_journal_page_first 7682
_journal_page_last 7690
_journal_paper_doi 10.1021/jo101498b
_journal_volume 75
_journal_year 2010
_chemical_formula_sum 'C18 H24 O2'
_chemical_formula_weight 272.37
_chemical_name_systematic
;
 ?
;
_space_group_IT_number 2
_symmetry_cell_setting triclinic
_symmetry_space_group_name_Hall '-P 1'
_symmetry_space_group_name_H-M 'P -1'
_atom_sites_solution_hydrogens geom
_atom_sites_solution_primary direct
_atom_sites_solution_secondary difmap
_audit_creation_method SHELXL-97
_cell_angle_alpha 70.981(9)
_cell_angle_beta 67.810(10)
_cell_angle_gamma 68.179(12)
_cell_formula_units_Z 1
_cell_length_a 6.849(2)
_cell_length_b 8.040(3)
_cell_length_c 8.248(4)
_cell_measurement_reflns_used 3235
_cell_measurement_temperature 233(2)
_cell_measurement_theta_max 25.0
_cell_measurement_theta_min 2.0
_cell_volume 381.2(3)
_computing_cell_refinement 'CrystalClear (Rigaku Inc., 2008)'
_computing_data_collection 'CrystalClear (Rigaku Inc., 2008)'
_computing_data_reduction 'CrystalClear (Rigaku Inc., 2008)'
_computing_molecular_graphics 'XP SHELXTL/PC, Siemens Analytical'
_computing_structure_refinement 'XL SHELXTL/PC, Siemens Analytical'
_computing_structure_solution
;

SIR97 - Altomare A., Burla M.C., Camalli M., Cascarano G.L., Giacovazzo C., 
Guagliardi A., Moliterni A.G.G., Polidori G.,Spagna R.
;
_diffrn_ambient_temperature 233(2)
_diffrn_measured_fraction_theta_full 0.994
_diffrn_measured_fraction_theta_max 0.994
_diffrn_measurement_device_type 'Rigaku SCX-Mini with Mercury CCD'
_diffrn_measurement_method \w-scans
_diffrn_radiation_monochromator graphite
_diffrn_radiation_source 'fine-focus sealed tube'
_diffrn_radiation_type MoK\a
_diffrn_radiation_wavelength 0.71069
_diffrn_reflns_av_R_equivalents 0.0236
_diffrn_reflns_av_sigmaI/netI 0.0290
_diffrn_reflns_limit_h_max 8
_diffrn_reflns_limit_h_min -8
_diffrn_reflns_limit_k_max 9
_diffrn_reflns_limit_k_min -9
_diffrn_reflns_limit_l_max 9
_diffrn_reflns_limit_l_min -9
_diffrn_reflns_number 3260
_diffrn_reflns_theta_full 24.98
_diffrn_reflns_theta_max 24.98
_diffrn_reflns_theta_min 3.35
_exptl_absorpt_coefficient_mu 0.075
_exptl_absorpt_correction_type none
_exptl_crystal_colour 'pale yellow'
_exptl_crystal_density_diffrn 1.186
_exptl_crystal_density_method 'not measured'
_exptl_crystal_description prisms
_exptl_crystal_F_000 148
_exptl_crystal_size_max 0.52
_exptl_crystal_size_mid 0.40
_exptl_crystal_size_min 0.18
_refine_diff_density_max 0.518
_refine_diff_density_min -0.260
_refine_diff_density_rms 0.066
_refine_ls_extinction_method none
_refine_ls_goodness_of_fit_ref 1.559
_refine_ls_hydrogen_treatment constr
_refine_ls_matrix_type full
_refine_ls_number_parameters 92
_refine_ls_number_reflns 1329
_refine_ls_number_restraints 0
_refine_ls_restrained_S_all 1.559
_refine_ls_R_factor_all 0.0766
_refine_ls_R_factor_gt 0.0720
_refine_ls_shift/su_max 0.000
_refine_ls_shift/su_mean 0.000
_refine_ls_structure_factor_coef Fsqd
_refine_ls_weighting_details 'calc w=1/[\s^2^(Fo^2^)+(0.0429P)^2^+0.1499P] where P=(Fo^2^+2Fc^2^)/3'
_refine_ls_weighting_scheme calc
_refine_ls_wR_factor_gt 0.1707
_refine_ls_wR_factor_ref 0.1734
_reflns_number_gt 1166
_reflns_number_total 1329
_reflns_threshold_expression >2sigma(I)
_cod_data_source_file jo101498b_si_003.cif
_cod_data_source_block shelxl
_cod_depositor_comments
;
The following automatic conversions were performed:

'_symmetry_cell_setting' value 'Triclinic' changed to 'triclinic'
according to the built-in table from CIF Core dictionary named
'cif_core.dic' version 2.4.1 from 2010-06-29.

Automatic conversion script
Id: cif_fix_values 1646 2011-03-28 12:23:43Z adriana 
;
_cod_database_code 4025806

loop_
_symmetry_equiv_pos_as_xyz
'x, y, z'
'-x, -y, -z'

loop_
_atom_site_label
_atom_site_type_symbol
_atom_site_fract_x
_atom_site_fract_y
_atom_site_fract_z
_atom_site_U_iso_or_equiv
_atom_site_adp_type
_atom_site_occupancy
_atom_site_symmetry_multiplicity
_atom_site_calc_flag
_atom_site_refinement_flags
_atom_site_disorder_assembly
_atom_site_disorder_group
O1 O 0.7570(3) 0.6060(2) 0.6535(2) 0.0380(5) Uani 1 1 d . . .
C1 C 0.4456(3) 0.5074(3) 0.4389(3) 0.0296(5) Uani 1 1 d . . .
C2 C 0.4415(4) 0.6585(3) 0.2868(3) 0.0341(6) Uani 1 1 d . . .
H2 H 0.3695 0.6695 0.2052 0.041 Uiso 1 1 calc R . .
C3 C 0.5419(4) 0.7851(3) 0.2619(3) 0.0354(6) Uani 1 1 d . . .
H3 H 0.5395 0.8833 0.1615 0.042 Uiso 1 1 calc R . .
C4 C 0.6506(4) 0.7741(3) 0.3826(3) 0.0360(6) Uani 1 1 d . . .
H4 H 0.7179 0.8646 0.3626 0.043 Uiso 1 1 calc R . .
C5 C 0.6571(3) 0.6303(3) 0.5290(3) 0.0316(5) Uani 1 1 d . . .
C6 C 0.8590(4) 0.7418(3) 0.6299(3) 0.0340(6) Uani 1 1 d . . .
H6A H 0.7504 0.8627 0.6287 0.041 Uiso 1 1 calc R . .
H6B H 0.9758 0.7473 0.5155 0.041 Uiso 1 1 calc R . .
C7 C 0.9541(4) 0.6899(3) 0.7832(3) 0.0347(6) Uani 1 1 d . . .
H7A H 1.0619 0.5686 0.7832 0.042 Uiso 1 1 calc R . .
H7B H 0.8364 0.6821 0.8968 0.042 Uiso 1 1 calc R . .
C8 C 1.0646(4) 0.8287(3) 0.7697(3) 0.0404(6) Uani 1 1 d . . .
H8A H 0.9545 0.9484 0.7757 0.049 Uiso 1 1 calc R . .
H8B H 1.1763 0.8414 0.6529 0.049 Uiso 1 1 calc R . .
C9 C 1.1728(4) 0.7750(4) 0.9171(3) 0.0446(6) Uani 1 1 d . . .
H9A H 1.0622 0.7669 1.0330 0.067 Uiso 1 1 calc R . .
H9B H 1.2423 0.8670 0.9009 0.067 Uiso 1 1 calc R . .
H9C H 1.2828 0.6570 0.9114 0.067 Uiso 1 1 calc R . .

loop_
_atom_site_aniso_label
_atom_site_aniso_U_11
_atom_site_aniso_U_22
_atom_site_aniso_U_33
_atom_site_aniso_U_23
_atom_site_aniso_U_13
_atom_site_aniso_U_12
O1 0.0451(10) 0.0410(9) 0.0361(9) -0.0031(7) -0.0190(7) -0.0182(7)
C1 0.0292(11) 0.0300(11) 0.0270(11) -0.0068(9) -0.0087(9) -0.0046(9)
C2 0.0346(12) 0.0385(13) 0.0296(12) -0.0082(9) -0.0128(9) -0.0067(10)
C3 0.0389(12) 0.0337(12) 0.0291(11) -0.0029(9) -0.0109(9) -0.0081(10)
C4 0.0401(13) 0.0328(12) 0.0371(13) -0.0040(10) -0.0123(10) -0.0146(10)
C5 0.0311(11) 0.0355(12) 0.0288(11) -0.0080(9) -0.0104(9) -0.0075(9)
C6 0.0358(12) 0.0324(12) 0.0347(12) -0.0073(9) -0.0109(10) -0.0100(9)
C7 0.0380(12) 0.0373(12) 0.0294(12) -0.0090(9) -0.0080(9) -0.0117(10)
C8 0.0464(14) 0.0368(13) 0.0420(14) -0.0051(10) -0.0179(11) -0.0139(11)
C9 0.0530(15) 0.0445(14) 0.0453(14) -0.0079(11) -0.0213(12) -0.0180(12)

loop_
_atom_type_symbol
_atom_type_description
_atom_type_scat_dispersion_real
_atom_type_scat_dispersion_imag
_atom_type_scat_source
C C 0.0033 0.0016 'International Tables Vol C Tables 4.2.6.8 and 6.1.1.4'
H H 0.0000 0.0000 'International Tables Vol C Tables 4.2.6.8 and 6.1.1.4'
O O 0.0106 0.0060 'International Tables Vol C Tables 4.2.6.8 and 6.1.1.4'

loop_
_geom_angle_atom_site_label_1
_geom_angle_atom_site_label_2
_geom_angle_atom_site_label_3
_geom_angle
_geom_angle_site_symmetry_1
_geom_angle_site_symmetry_3
_geom_angle_publ_flag
C5 O1 C6 117.16(17) . . ?
C1 C1 C5 118.6(2) 2_666 2_666 ?
C1 C1 C2 119.7(2) 2_666 . ?
C5 C1 C2 121.72(19) 2_666 . ?
C3 C2 C1 119.5(2) . . ?
C3 C2 H2 120.3 . . ?
C1 C2 H2 120.3 . . ?
C2 C3 C4 121.9(2) . . ?
C2 C3 H3 119.0 . . ?
C4 C3 H3 119.0 . . ?
C5 C4 C3 119.6(2) . . ?
C5 C4 H4 120.2 . . ?
C3 C4 H4 120.2 . . ?
O1 C5 C4 124.6(2) . . ?
O1 C5 C1 114.74(18) . 2_666 ?
C4 C5 C1 120.7(2) . 2_666 ?
O1 C6 C7 108.12(18) . . ?
O1 C6 H6A 110.1 . . ?
C7 C6 H6A 110.1 . . ?
O1 C6 H6B 110.1 . . ?
C7 C6 H6B 110.1 . . ?
H6A C6 H6B 108.4 . . ?
C6 C7 C8 111.68(19) . . ?
C6 C7 H7A 109.3 . . ?
C8 C7 H7A 109.3 . . ?
C6 C7 H7B 109.3 . . ?
C8 C7 H7B 109.3 . . ?
H7A C7 H7B 107.9 . . ?
C7 C8 C9 112.98(19) . . ?
C7 C8 H8A 109.0 . . ?
C9 C8 H8A 109.0 . . ?
C7 C8 H8B 109.0 . . ?
C9 C8 H8B 109.0 . . ?
H8A C8 H8B 107.8 . . ?
C8 C9 H9A 109.5 . . ?
C8 C9 H9B 109.5 . . ?
H9A C9 H9B 109.5 . . ?
C8 C9 H9C 109.5 . . ?
H9A C9 H9C 109.5 . . ?
H9B C9 H9C 109.5 . . ?

loop_
_geom_bond_atom_site_label_1
_geom_bond_atom_site_label_2
_geom_bond_distance
_geom_bond_site_symmetry_2
_geom_bond_publ_flag
O1 C5 1.365(3) . ?
O1 C6 1.429(3) . ?
C1 C1 1.418(4) 2_666 ?
C1 C5 1.427(3) 2_666 ?
C1 C2 1.434(3) . ?
C2 C3 1.352(3) . ?
C2 H2 0.9400 . ?
C3 C4 1.417(3) . ?
C3 H3 0.9400 . ?
C4 C5 1.374(3) . ?
C4 H4 0.9400 . ?
C5 C1 1.427(3) 2_666 ?
C6 C7 1.508(3) . ?
C6 H6A 0.9800 . ?
C6 H6B 0.9800 . ?
C7 C8 1.521(3) . ?
C7 H7A 0.9800 . ?
C7 H7B 0.9800 . ?
C8 C9 1.522(3) . ?
C8 H8A 0.9800 . ?
C8 H8B 0.9800 . ?
C9 H9A 0.9700 . ?
C9 H9B 0.9700 . ?
C9 H9C 0.9700 . ?

loop_
_geom_torsion_atom_site_label_1
_geom_torsion_atom_site_label_2
_geom_torsion_atom_site_label_3
_geom_torsion_atom_site_label_4
_geom_torsion
_geom_torsion_site_symmetry_1
_geom_torsion_site_symmetry_2
_geom_torsion_site_symmetry_3
_geom_torsion_site_symmetry_4
_geom_torsion_publ_flag
C1 C1 C2 C3 0.1(4) 2_666 . . . ?
C5 C1 C2 C3 -179.8(2) 2_666 . . . ?
C1 C2 C3 C4 -0.5(3) . . . . ?
C2 C3 C4 C5 0.6(3) . . . . ?
C6 O1 C5 C4 0.8(3) . . . . ?
C6 O1 C5 C1 -178.85(17) . . . 2_666 ?
C3 C4 C5 O1 179.96(19) . . . . ?
C3 C4 C5 C1 -0.4(3) . . . 2_666 ?
C5 O1 C6 C7 178.90(17) . . . . ?
O1 C6 C7 C8 -179.45(17) . . . . ?
C6 C7 C8 C9 -176.97(19) . . . . ?
